data_2238764
loop_
_publ_author_name
'Huang, Qiu-Ping'
'Zhang, Chun-Lian'
'Zhao, Ru-Xia'
'Yang, Li'
'Jiang, Xi-Fu'

_publ_section_title
;
 Tris[4-bromo-2-(methyliminomethyl)phenolato-\k^2^<i>N</i>,<i>O</i>]cobalt(III)
;
_journal_coeditor_code LH5657
_journal_issue 11
_journal_name_full 'Acta Crystallographica Section E'
_journal_page_first m601
_journal_paper_doi 10.1107/S1600536813027591
_journal_volume 69
_journal_year 2013
_chemical_formula_iupac '[Co (C8 H7 Br N O)3]'
_chemical_formula_moiety 'C24 H21 Br3 Co N3 O3'
_chemical_formula_sum 'C24 H21 Br3 Co N3 O3'
_chemical_formula_weight 698.10
_chemical_name_systematic
;
Tris[4-bromo-2-(methyliminomethyl)phenolato-\k^2^<i>N</i>,<i>O</i>]cobalt(III)
;
_space_group_IT_number 61
_symmetry_cell_setting orthorhombic
_symmetry_space_group_name_Hall '-P 2ac 2ab'
_symmetry_space_group_name_H-M 'P b c a'
_atom_sites_solution_hydrogens geom
_atom_sites_solution_primary direct
_atom_sites_solution_secondary difmap
_audit_creation_method SHELXL-97
_cell_angle_alpha 90.00
_cell_angle_beta 90.00
_cell_angle_gamma 90.00
_cell_formula_units_Z 8
_cell_length_a 17.1086(6)
_cell_length_b 15.0188(4)
_cell_length_c 19.9578(7)
_cell_measurement_reflns_used 4287
_cell_measurement_temperature 293(2)
_cell_measurement_theta_max 29.0852
_cell_measurement_theta_min 2.8924
_cell_volume 5128.2(3)
_computing_cell_refinement 'SAINT (Bruker, 2004)'
_computing_data_collection 'SMART (Bruker 2004)'
_computing_data_reduction 'SAINT (Bruker, 2004)'
_computing_molecular_graphics 'SHELXTL (Sheldrick, 2008) and PLATON (Spek, 2009)'
_computing_publication_material 'SHELXL97 (Sheldrick, 2008)'
_computing_structure_refinement 'SHELXL97 (Sheldrick, 2008)'
_computing_structure_solution 'SHELXS97 (Sheldrick, 2008)'
_diffrn_ambient_temperature 293(2)
_diffrn_detector_area_resol_mean no
_diffrn_measured_fraction_theta_full 0.998
_diffrn_measured_fraction_theta_max 0.998
_diffrn_measurement_device_type 'Bruker SMART CCD'
_diffrn_measurement_method '\w scans'
_diffrn_radiation_monochromator graphite
_diffrn_radiation_source 'fine-focus sealed tube'
_diffrn_radiation_type MoK\a
_diffrn_radiation_wavelength 0.71073
_diffrn_reflns_av_R_equivalents 0.0333
_diffrn_reflns_av_sigmaI/netI 0.0431
_diffrn_reflns_limit_h_max 20
_diffrn_reflns_limit_h_min -19
_diffrn_reflns_limit_k_max 17
_diffrn_reflns_limit_k_min -17
_diffrn_reflns_limit_l_max 23
_diffrn_reflns_limit_l_min -22
_diffrn_reflns_number 15312
_diffrn_reflns_theta_full 25.10
_diffrn_reflns_theta_max 25.10
_diffrn_reflns_theta_min 2.90
_diffrn_standards_decay_% no
_diffrn_standards_interval_count no
_diffrn_standards_interval_time no
_diffrn_standards_number no
_exptl_absorpt_coefficient_mu 5.375
_exptl_absorpt_correction_T_max 1.00000
_exptl_absorpt_correction_T_min 0.28217
_exptl_absorpt_correction_type multi-scan
_exptl_absorpt_process_details '(SADABS; Bruker, 2004)'
_exptl_crystal_colour brown
_exptl_crystal_density_diffrn 1.808
_exptl_crystal_density_method 'not measured'
_exptl_crystal_description block
_exptl_crystal_F_000 2736
_exptl_crystal_size_max 0.18
_exptl_crystal_size_mid 0.16
_exptl_crystal_size_min 0.14
_refine_diff_density_max 0.822
_refine_diff_density_min -0.746
_refine_ls_extinction_method none
_refine_ls_goodness_of_fit_ref 1.010
_refine_ls_hydrogen_treatment constr
_refine_ls_matrix_type full
_refine_ls_number_parameters 310
_refine_ls_number_reflns 4558
_refine_ls_number_restraints 0
_refine_ls_restrained_S_all 1.010
_refine_ls_R_factor_all 0.0740
_refine_ls_R_factor_gt 0.0406
_refine_ls_shift/su_max 0.000
_refine_ls_shift/su_mean 0.000
_refine_ls_structure_factor_coef Fsqd
_refine_ls_weighting_details 'calc w=1/[\s^2^(Fo^2^)+(0.0300P)^2^+7.4066P] where P=(Fo^2^+2Fc^2^)/3'
_refine_ls_weighting_scheme calc
_refine_ls_wR_factor_gt 0.0769
_refine_ls_wR_factor_ref 0.0894
_reflns_number_gt 3104
_reflns_number_total 4558
_reflns_threshold_expression I>2\s(I)
_cod_data_source_file lh5657.cif
_cod_data_source_block I
_cod_database_code 2238764

loop_
_symmetry_equiv_pos_as_xyz
'x, y, z'
'-x+1/2, -y, z+1/2'
'x+1/2, -y+1/2, -z'
'-x, y+1/2, -z+1/2'
'-x, -y, -z'
'x-1/2, y, -z-1/2'
'-x-1/2, y-1/2, z'
'x, -y-1/2, z-1/2'

loop_
_atom_site_type_symbol
_atom_site_label
_atom_site_fract_x
_atom_site_fract_y
_atom_site_fract_z
_atom_site_U_iso_or_equiv
_atom_site_adp_type
_atom_site_calc_flag
_atom_site_refinement_flags
_atom_site_occupancy
_atom_site_symmetry_multiplicity
Br Br1 0.42428(4) 0.69768(5) 0.48113(3) 0.0903(2) Uani d . 1 1
Br Br2 0.19400(4) 0.72733(4) -0.03750(3) 0.0880(2) Uani d . 1 1
Br Br3 0.45860(4) 0.03597(4) 0.40953(3) 0.0764(2) Uani d . 1 1
C C1 0.3526(2) 0.5538(2) 0.2818(2) 0.0346(10) Uani d . 1 1
C C2 0.4091(3) 0.6212(3) 0.2826(2) 0.0422(11) Uani d . 1 1
H H2 0.4324 0.6387 0.2426 0.051 Uiso calc R 1 1
C C3 0.4310(3) 0.6622(3) 0.3414(3) 0.0492(12) Uani d . 1 1
H H3 0.4684 0.7071 0.3409 0.059 Uiso calc R 1 1
C C4 0.3973(3) 0.6367(3) 0.4009(2) 0.0529(13) Uani d . 1 1
C C5 0.3430(3) 0.5699(3) 0.4029(2) 0.0503(12) Uani d . 1 1
H H5 0.3207 0.5534 0.4435 0.060 Uiso calc R 1 1
C C6 0.3210(3) 0.5265(3) 0.3439(2) 0.0409(11) Uani d . 1 1
C C7 0.2603(3) 0.4607(3) 0.3472(2) 0.0457(12) Uani d . 1 1
H H7 0.2331 0.4560 0.3874 0.055 Uiso calc R 1 1
C C8 0.1706(3) 0.3516(3) 0.3114(3) 0.0638(15) Uani d . 1 1
H H8A 0.1482 0.3657 0.3542 0.096 Uiso calc R 1 1
H H8B 0.1856 0.2900 0.3106 0.096 Uiso calc R 1 1
H H8C 0.1327 0.3625 0.2768 0.096 Uiso calc R 1 1
C C9 0.2016(3) 0.5015(3) 0.1256(2) 0.0432(11) Uani d . 1 1
C C10 0.1327(3) 0.5518(3) 0.1133(3) 0.0553(13) Uani d . 1 1
H H10 0.0884 0.5414 0.1392 0.066 Uiso calc R 1 1
C C11 0.1304(3) 0.6153(3) 0.0641(3) 0.0651(16) Uani d . 1 1
H H11 0.0847 0.6472 0.0566 0.078 Uiso calc R 1 1
C C12 0.1959(3) 0.6321(3) 0.0255(3) 0.0562(14) Uani d . 1 1
C C13 0.2619(3) 0.5815(3) 0.0326(2) 0.0496(12) Uani d . 1 1
H H13 0.3047 0.5912 0.0049 0.060 Uiso calc R 1 1
C C14 0.2648(3) 0.5150(3) 0.0818(2) 0.0396(11) Uani d . 1 1
C C15 0.3322(3) 0.4577(3) 0.0834(2) 0.0389(10) Uani d . 1 1
H H15 0.3662 0.4608 0.0471 0.047 Uiso calc R 1 1
C C16 0.4181(3) 0.3453(3) 0.1208(3) 0.0512(13) Uani d . 1 1
H H16A 0.4374 0.3515 0.0758 0.077 Uiso calc R 1 1
H H16B 0.4036 0.2844 0.1286 0.077 Uiso calc R 1 1
H H16C 0.4583 0.3623 0.1519 0.077 Uiso calc R 1 1
C C17 0.4012(2) 0.2962(3) 0.2891(2) 0.0375(10) Uani d . 1 1
C C18 0.4649(3) 0.2921(3) 0.3340(2) 0.0446(11) Uani d . 1 1
H H18 0.4960 0.3422 0.3406 0.054 Uiso calc R 1 1
C C19 0.4814(3) 0.2151(3) 0.3681(2) 0.0480(12) Uani d . 1 1
H H19 0.5230 0.2135 0.3980 0.058 Uiso calc R 1 1
C C20 0.4367(3) 0.1399(3) 0.3582(2) 0.0470(12) Uani d . 1 1
C C21 0.3765(3) 0.1399(3) 0.3132(2) 0.0456(12) Uani d . 1 1
H H21 0.3481 0.0880 0.3058 0.055 Uiso calc R 1 1
C C22 0.3573(3) 0.2179(3) 0.2782(2) 0.0380(10) Uani d . 1 1
C C23 0.2951(3) 0.2142(3) 0.2299(2) 0.0403(11) Uani d . 1 1
H H23 0.2753 0.1581 0.2200 0.048 Uiso calc R 1 1
C C24 0.2037(3) 0.2610(3) 0.1494(3) 0.0543(13) Uani d . 1 1
H H24A 0.1961 0.1978 0.1464 0.081 Uiso calc R 1 1
H H24B 0.2196 0.2837 0.1066 0.081 Uiso calc R 1 1
H H24C 0.1556 0.2889 0.1627 0.081 Uiso calc R 1 1
Co Co1 0.29471(3) 0.40287(3) 0.21453(3) 0.03520(16) Uani d . 1 1
N N1 0.2399(2) 0.4078(2) 0.29993(18) 0.0424(9) Uani d . 1 1
N N2 0.2642(2) 0.2802(2) 0.19908(18) 0.0389(9) Uani d . 1 1
N N3 0.34932(18) 0.4031(2) 0.13001(17) 0.0351(8) Uani d . 1 1
O O1 0.32936(17) 0.52222(16) 0.22408(14) 0.0401(7) Uani d . 1 1
O O2 0.20115(16) 0.44434(19) 0.17475(16) 0.0457(8) Uani d . 1 1
O O3 0.38751(16) 0.37176(17) 0.25932(14) 0.0409(7) Uani d . 1 1

loop_
_atom_site_aniso_label
_atom_site_aniso_U_11
_atom_site_aniso_U_22
_atom_site_aniso_U_33
_atom_site_aniso_U_12
_atom_site_aniso_U_13
_atom_site_aniso_U_23
Br1 0.0634(4) 0.1341(6) 0.0734(4) -0.0235(4) 0.0026(4) -0.0567(4)
Br2 0.1194(6) 0.0797(4) 0.0650(4) 0.0317(4) -0.0267(4) 0.0175(3)
Br3 0.0879(4) 0.0639(3) 0.0773(4) 0.0232(3) 0.0011(4) 0.0260(3)
C1 0.038(2) 0.024(2) 0.042(3) 0.0048(19) -0.002(2) -0.0038(19)
C2 0.043(3) 0.038(2) 0.045(3) 0.001(2) 0.004(2) 0.000(2)
C3 0.040(3) 0.047(3) 0.061(3) -0.006(2) 0.000(3) -0.011(2)
C4 0.044(3) 0.064(3) 0.051(3) -0.003(3) -0.006(3) -0.023(3)
C5 0.048(3) 0.063(3) 0.040(3) -0.002(3) 0.003(3) -0.010(2)
C6 0.041(3) 0.039(2) 0.043(3) -0.002(2) 0.004(2) -0.004(2)
C7 0.049(3) 0.045(3) 0.043(3) -0.002(2) 0.007(3) 0.000(2)
C8 0.067(3) 0.057(3) 0.068(4) -0.024(3) 0.022(3) -0.014(3)
C9 0.043(3) 0.039(2) 0.048(3) 0.008(2) -0.013(3) -0.011(2)
C10 0.045(3) 0.055(3) 0.066(4) 0.008(3) -0.004(3) -0.013(3)
C11 0.060(4) 0.060(3) 0.075(4) 0.019(3) -0.025(3) -0.009(3)
C12 0.070(4) 0.048(3) 0.051(3) 0.014(3) -0.027(3) -0.002(2)
C13 0.058(3) 0.058(3) 0.032(3) 0.009(3) -0.013(3) -0.003(2)
C14 0.044(3) 0.042(3) 0.033(2) 0.007(2) -0.007(2) -0.007(2)
C15 0.041(3) 0.041(2) 0.035(3) 0.002(2) 0.000(2) -0.005(2)
C16 0.041(3) 0.044(3) 0.069(3) 0.009(2) 0.011(3) 0.003(2)
C17 0.036(2) 0.043(3) 0.034(2) 0.000(2) 0.002(2) -0.003(2)
C18 0.046(3) 0.044(3) 0.043(3) -0.003(2) -0.003(3) -0.004(2)
C19 0.047(3) 0.055(3) 0.042(3) 0.010(2) -0.004(3) -0.005(2)
C20 0.058(3) 0.044(3) 0.038(3) 0.021(3) 0.012(3) 0.007(2)
C21 0.051(3) 0.038(2) 0.047(3) 0.005(2) 0.012(3) 0.002(2)
C22 0.041(2) 0.035(2) 0.038(3) 0.000(2) 0.003(2) -0.002(2)
C23 0.043(3) 0.030(2) 0.048(3) -0.007(2) 0.006(3) -0.008(2)
C24 0.051(3) 0.052(3) 0.060(3) -0.004(3) -0.016(3) -0.012(2)
Co1 0.0362(3) 0.0308(3) 0.0386(3) -0.0002(3) -0.0013(3) -0.0029(2)
N1 0.046(2) 0.036(2) 0.044(2) -0.0077(18) 0.003(2) -0.0010(18)
N2 0.036(2) 0.040(2) 0.040(2) -0.0007(17) -0.0041(19) -0.0048(17)
N3 0.0316(19) 0.0326(18) 0.041(2) 0.0023(16) -0.0029(18) -0.0053(17)
O1 0.0511(18) 0.0315(15) 0.0379(18) -0.0013(14) -0.0001(16) -0.0016(13)
O2 0.0368(17) 0.0480(17) 0.052(2) 0.0055(15) 0.0010(17) -0.0023(16)
O3 0.0433(17) 0.0314(15) 0.0480(18) -0.0062(14) -0.0108(16) 0.0041(14)

loop_
_atom_type_symbol
_atom_type_description
_atom_type_scat_dispersion_real
_atom_type_scat_dispersion_imag
_atom_type_scat_source
C C 0.0033 0.0016 'International Tables Vol C Tables 4.2.6.8 and 6.1.1.4'
H H 0.0000 0.0000 'International Tables Vol C Tables 4.2.6.8 and 6.1.1.4'
Br Br -0.2901 2.4595 'International Tables Vol C Tables 4.2.6.8 and 6.1.1.4'
Co Co 0.3494 0.9721 'International Tables Vol C Tables 4.2.6.8 and 6.1.1.4'
N N 0.0061 0.0033 'International Tables Vol C Tables 4.2.6.8 and 6.1.1.4'
O O 0.0106 0.0060 'International Tables Vol C Tables 4.2.6.8 and 6.1.1.4'

loop_
_geom_angle_atom_site_label_1
_geom_angle_atom_site_label_2
_geom_angle_atom_site_label_3
_geom_angle
O1 C1 C2 118.8(4)
O1 C1 C6 123.5(4)
C2 C1 C6 117.6(4)
C3 C2 C1 121.3(4)
C3 C2 H2 119.3
C1 C2 H2 119.3
C4 C3 C2 119.9(4)
C4 C3 H3 120.1
C2 C3 H3 120.1
C5 C4 C3 121.0(4)
C5 C4 Br1 119.6(4)
C3 C4 Br1 119.4(4)
C4 C5 C6 120.0(4)
C4 C5 H5 120.0
C6 C5 H5 120.0
C5 C6 C1 120.1(4)
C5 C6 C7 118.5(4)
C1 C6 C7 121.1(4)
N1 C7 C6 126.2(4)
N1 C7 H7 116.9
C6 C7 H7 116.9
N1 C8 H8A 109.5
N1 C8 H8B 109.5
H8A C8 H8B 109.5
N1 C8 H8C 109.5
H8A C8 H8C 109.5
H8B C8 H8C 109.5
O2 C9 C14 124.6(4)
O2 C9 C10 118.3(4)
C14 C9 C10 117.1(4)
C11 C10 C9 121.1(5)
C11 C10 H10 119.4
C9 C10 H10 119.4
C10 C11 C12 120.3(5)
C10 C11 H11 119.9
C12 C11 H11 119.9
C13 C12 C11 120.6(5)
C13 C12 Br2 120.0(4)
C11 C12 Br2 119.4(4)
C12 C13 C14 119.9(5)
C12 C13 H13 120.1
C14 C13 H13 120.1
C13 C14 C9 120.7(4)
C13 C14 C15 118.0(4)
C9 C14 C15 121.2(4)
N3 C15 C14 125.8(4)
N3 C15 H15 117.1
C14 C15 H15 117.1
N3 C16 H16A 109.5
N3 C16 H16B 109.5
H16A C16 H16B 109.5
N3 C16 H16C 109.5
H16A C16 H16C 109.5
H16B C16 H16C 109.5
O3 C17 C22 124.0(4)
O3 C17 C18 117.8(4)
C22 C17 C18 118.2(4)
C19 C18 C17 120.6(4)
C19 C18 H18 119.7
C17 C18 H18 119.7
C18 C19 C20 120.5(4)
C18 C19 H19 119.8
C20 C19 H19 119.8
C21 C20 C19 120.8(4)
C21 C20 Br3 120.1(4)
C19 C20 Br3 119.1(4)
C20 C21 C22 120.3(4)
C20 C21 H21 119.9
C22 C21 H21 119.9
C21 C22 C17 119.6(4)
C21 C22 C23 118.3(4)
C17 C22 C23 122.1(4)
N2 C23 C22 126.7(4)
N2 C23 H23 116.7
C22 C23 H23 116.7
N2 C24 H24A 109.5
N2 C24 H24B 109.5
H24A C24 H24B 109.5
N2 C24 H24C 109.5
H24A C24 H24C 109.5
H24B C24 H24C 109.5
O3 Co1 O2 174.38(12)
O3 Co1 O1 85.60(12)
O2 Co1 O1 89.74(12)
O3 Co1 N3 90.42(13)
O2 Co1 N3 92.41(14)
O1 Co1 N3 86.25(13)
O3 Co1 N2 93.85(13)
O2 Co1 N2 91.03(14)
O1 Co1 N2 175.83(14)
N3 Co1 N2 89.62(14)
O3 Co1 N1 89.98(14)
O2 Co1 N1 87.00(14)
O1 Co1 N1 91.51(13)
N3 Co1 N1 177.69(14)
N2 Co1 N1 92.63(14)
C7 N1 C8 117.3(4)
C7 N1 Co1 122.5(3)
C8 N1 Co1 120.1(3)
C23 N2 C24 117.7(4)
C23 N2 Co1 123.2(3)
C24 N2 Co1 119.1(3)
C15 N3 C16 118.1(4)
C15 N3 Co1 121.9(3)
C16 N3 Co1 119.7(3)
C1 O1 Co1 121.8(2)
C9 O2 Co1 121.8(3)
C17 O3 Co1 125.8(3)

loop_
_geom_bond_atom_site_label_1
_geom_bond_atom_site_label_2
_geom_bond_distance
Br1 C4 1.902(4)
Br2 C12 1.904(5)
Br3 C20 1.904(4)
C1 O1 1.308(5)
C1 C2 1.400(6)
C1 C6 1.413(6)
C2 C3 1.377(6)
C2 H2 0.9300
C3 C4 1.374(6)
C3 H3 0.9300
C4 C5 1.368(6)
C5 C6 1.396(6)
C5 H5 0.9300
C6 C7 1.436(6)
C7 N1 1.281(5)
C7 H7 0.9300
C8 N1 1.474(5)
C8 H8A 0.9600
C8 H8B 0.9600
C8 H8C 0.9600
C9 O2 1.304(5)
C9 C14 1.404(6)
C9 C10 1.421(6)
C10 C11 1.370(7)
C10 H10 0.9300
C11 C12 1.383(7)
C11 H11 0.9300
C12 C13 1.369(6)
C13 C14 1.402(6)
C13 H13 0.9300
C14 C15 1.438(6)
C15 N3 1.275(5)
C15 H15 0.9300
C16 N3 1.475(5)
C16 H16A 0.9600
C16 H16B 0.9600
C16 H16C 0.9600
C17 O3 1.302(5)
C17 C22 1.412(6)
C17 C18 1.413(6)
C18 C19 1.371(6)
C18 H18 0.9300
C19 C20 1.378(6)
C19 H19 0.9300
C20 C21 1.367(6)
C21 C22 1.404(6)
C21 H21 0.9300
C22 C23 1.437(6)
C23 N2 1.281(5)
C23 H23 0.9300
C24 N2 1.462(5)
C24 H24A 0.9600
C24 H24B 0.9600
C24 H24C 0.9600
Co1 O3 1.881(3)
Co1 O2 1.892(3)
Co1 O1 1.898(3)
Co1 N3 1.928(3)
Co1 N2 1.939(3)
Co1 N1 1.946(4)

loop_
_geom_hbond_atom_site_label_D
_geom_hbond_atom_site_label_H
_geom_hbond_atom_site_label_A
_geom_hbond_site_symmetry_A
_geom_hbond_distance_DH
_geom_hbond_distance_HA
_geom_hbond_distance_DA
_geom_hbond_angle_DHA
C19 H19 Br1 5_666 0.93 2.90 3.657(4) 140
